data_4307862
loop_
_publ_author_name
'Andrea Sella'
'Sarah E. Brown'
'Jonathan W. Steed'
'Derek A. Tocher'

_publ_section_title
;
Synthesis and Solid-State Structures of Pyrazolylmethane Complexes of the
Rare Earths
;
_journal_name_full 'Inorganic Chemistry'
_journal_page_first 1856
_journal_page_last 1864
_journal_paper_doi 10.1021/ic062370f
_journal_volume 46
_journal_year 2007
_chemical_formula_sum 'C35 H54 F9 N6 O13 S3 Y'
_chemical_formula_weight 1122.93
_chemical_name_common 'yttrium(tris(3,5-dimethylpyrazolyl)methane tris-(trifluoromethanesulfonate)'
_chemical_name_systematic
;
 ?
;
_space_group_IT_number 15
_symmetry_cell_setting monoclinic
_symmetry_space_group_name_Hall '-C 2yc'
_symmetry_space_group_name_H-M 'C 1 2/c 1'
_atom_sites_solution_hydrogens geom
_atom_sites_solution_primary heavy
_atom_sites_solution_secondary difmap
_audit_creation_method SHELXL-97
_cell_angle_alpha 90.00
_cell_angle_beta 97.185(2)
_cell_angle_gamma 90.00
_cell_formula_units_Z 8
_cell_length_a 28.698(3)
_cell_length_b 19.426(2)
_cell_length_c 19.807(2)
_cell_measurement_temperature 293(2)
_cell_volume 10955(2)
_computing_cell_refinement 'Bruker SAINT'
_computing_data_collection 'Bruker SMART'
_computing_data_reduction 'Bruker SAINT'
_computing_structure_refinement 'SHELXL-97 (Sheldrick, 1997)'
_computing_structure_solution 'SHELXS-97 (Sheldrick, 1990)'
_diffrn_ambient_temperature 293(2)
_diffrn_measured_fraction_theta_full 0.995
_diffrn_measured_fraction_theta_max 0.933
_diffrn_measurement_device_type 'Bruker SMART APEX'
_diffrn_measurement_method '\w rotation with narrow frames'
_diffrn_radiation_monochromator graphite
_diffrn_radiation_source 'fine-focus sealed tube'
_diffrn_radiation_type MoK\a
_diffrn_radiation_wavelength 0.71073
_diffrn_reflns_av_R_equivalents 0.0608
_diffrn_reflns_av_sigmaI/netI 0.0964
_diffrn_reflns_limit_h_max 35
_diffrn_reflns_limit_h_min -36
_diffrn_reflns_limit_k_max 25
_diffrn_reflns_limit_k_min -24
_diffrn_reflns_limit_l_max 25
_diffrn_reflns_limit_l_min -17
_diffrn_reflns_number 34138
_diffrn_reflns_theta_full 26.00
_diffrn_reflns_theta_max 28.38
_diffrn_reflns_theta_min 1.43
_diffrn_standards_decay_% 0
_diffrn_standards_number 0
_exptl_absorpt_coefficient_mu 1.266
_exptl_absorpt_correction_T_max 0.8629
_exptl_absorpt_correction_T_min 0.5817
_exptl_absorpt_correction_type multi-scan
_exptl_crystal_colour 'pale yellow'
_exptl_crystal_density_diffrn 1.362
_exptl_crystal_density_method 'not measured'
_exptl_crystal_description plate
_exptl_crystal_F_000 4624
_exptl_crystal_size_max 0.48
_exptl_crystal_size_mid 0.32
_exptl_crystal_size_min 0.12
_refine_diff_density_max 2.214
_refine_diff_density_min -0.640
_refine_diff_density_rms 0.198
_refine_ls_extinction_coef 0.00042(11)
_refine_ls_extinction_expression Fc^*^=kFc[1+0.001xFc^2^\l^3^/sin(2\q)]^-1/4^
_refine_ls_extinction_method SHELXL
_refine_ls_goodness_of_fit_ref 1.007
_refine_ls_hydrogen_treatment mixed
_refine_ls_matrix_type full
_refine_ls_number_parameters 605
_refine_ls_number_reflns 12804
_refine_ls_number_restraints 0
_refine_ls_restrained_S_all 1.007
_refine_ls_R_factor_all 0.1560
_refine_ls_R_factor_gt 0.0881
_refine_ls_shift/su_max 0.008
_refine_ls_shift/su_mean 0.001
_refine_ls_structure_factor_coef Fsqd
_refine_ls_weighting_details 'calc w=1/[\s^2^(Fo^2^)+(0.2000P)^2^+0.0000P] where P=(Fo^2^+2Fc^2^)/3'
_refine_ls_weighting_scheme calc
_refine_ls_wR_factor_gt 0.2502
_refine_ls_wR_factor_ref 0.3028
_reflns_number_gt 7156
_reflns_number_total 12804
_reflns_threshold_expression I>2\s(I)
_cod_data_source_file ic062370fsi20061212_110210_3.cif
_cod_data_source_block str0015
_cod_database_code 4307862

loop_
_symmetry_equiv_pos_as_xyz
'x, y, z'
'-x, y, -z+1/2'
'x+1/2, y+1/2, z'
'-x+1/2, y+1/2, -z+1/2'
'-x, -y, -z'
'x, -y, z-1/2'
'-x+1/2, -y+1/2, -z'
'x+1/2, -y+1/2, z-1/2'

loop_
_atom_site_label
_atom_site_type_symbol
_atom_site_fract_x
_atom_site_fract_y
_atom_site_fract_z
_atom_site_U_iso_or_equiv
_atom_site_adp_type
_atom_site_occupancy
_atom_site_symmetry_multiplicity
_atom_site_calc_flag
_atom_site_refinement_flags
_atom_site_disorder_assembly
_atom_site_disorder_group
Y1 Y 0.323087(19) 0.83298(3) 0.75967(3) 0.0315(2) Uani 1 1 d . . .
S1 S 0.21284(6) 0.82577(9) 0.65519(9) 0.0486(4) Uani 1 1 d . . .
S2 S 0.39703(6) 0.92655(9) 0.65060(8) 0.0461(4) Uani 1 1 d . . .
S3 S 0.35449(8) 0.67991(9) 0.85820(10) 0.0571(5) Uani 1 1 d . . .
O1 O 0.24737(15) 0.8390(2) 0.7149(2) 0.0453(11) Uani 1 1 d . . .
O2 O 0.19799(18) 0.7553(3) 0.6512(3) 0.0676(15) Uani 1 1 d . . .
O3 O 0.2241(2) 0.8581(3) 0.5960(3) 0.0702(15) Uani 1 1 d . . .
O4 O 0.36808(14) 0.8933(2) 0.69750(19) 0.0403(10) Uani 1 1 d . . .
O5 O 0.43484(17) 0.8843(3) 0.6359(2) 0.0638(14) Uani 1 1 d . . .
O6 O 0.36977(17) 0.9603(3) 0.5961(2) 0.0595(13) Uani 1 1 d . . .
O7 O 0.33952(15) 0.7254(2) 0.7988(2) 0.0433(10) Uani 1 1 d . . .
O8 O 0.3983(2) 0.6987(3) 0.8954(3) 0.0780(17) Uani 1 1 d . . .
O9 O 0.3176(2) 0.6629(3) 0.8965(3) 0.086(2) Uani 1 1 d . . .
O10 O 0.32468(15) 0.7643(2) 0.6598(2) 0.0415(10) Uani 1 1 d . . .
F1 F 0.14687(19) 0.8453(3) 0.7320(3) 0.1006(18) Uani 1 1 d . . .
F2 F 0.17349(18) 0.9360(3) 0.6942(4) 0.1014(19) Uani 1 1 d . . .
F3 F 0.12819(18) 0.8731(3) 0.6280(3) 0.1044(19) Uani 1 1 d . . .
F4 F 0.44752(18) 0.9701(2) 0.7606(2) 0.0783(14) Uani 1 1 d . . .
F5 F 0.39280(18) 1.0395(2) 0.7212(2) 0.0785(14) Uani 1 1 d . . .
F6 F 0.45455(15) 1.0292(2) 0.6717(2) 0.0729(13) Uani 1 1 d . . .
F7 F 0.3282(2) 0.5779(3) 0.7776(3) 0.101(2) Uani 1 1 d . . .
F8 F 0.3817(2) 0.5547(3) 0.8639(3) 0.1036(19) Uani 1 1 d . . .
F9 F 0.3990(2) 0.6108(3) 0.7756(3) 0.0953(17) Uani 1 1 d . . .
N1 N 0.28778(17) 0.8333(2) 0.8655(2) 0.0347(11) Uani 1 1 d . . .
N2 N 0.30354(16) 0.8755(2) 0.9197(2) 0.0310(10) Uani 1 1 d . . .
N3 N 0.30954(16) 0.9548(2) 0.7945(2) 0.0331(11) Uani 1 1 d . . .
N4 N 0.32095(16) 0.9759(2) 0.8601(2) 0.0323(10) Uani 1 1 d . . .
N5 N 0.38667(16) 0.8598(2) 0.8462(2) 0.0329(10) Uani 1 1 d . . .
N6 N 0.38287(16) 0.8996(2) 0.9027(2) 0.0312(10) Uani 1 1 d . . .
C1 C 0.2794(3) 1.0081(4) 0.6859(3) 0.0482(16) Uani 1 1 d . . .
H1A H 0.2819 0.9621 0.6690 0.072 Uiso 1 1 calc R . .
H1B H 0.2993 1.0381 0.6636 0.072 Uiso 1 1 calc R . .
H1C H 0.2475 1.0235 0.6768 0.072 Uiso 1 1 calc R . .
C2 C 0.2945(2) 1.0092(3) 0.7604(3) 0.0371(13) Uani 1 1 d . . .
C3 C 0.2959(2) 1.0666(3) 0.8029(3) 0.0441(15) Uani 1 1 d . . .
H3A H 0.2872 1.1113 0.7901 0.053 Uiso 1 1 calc R . .
C4 C 0.3127(2) 1.0447(3) 0.8669(3) 0.0358(13) Uani 1 1 d . . .
C5 C 0.3210(2) 1.0813(3) 0.9327(3) 0.0463(15) Uani 1 1 d . . .
H5A H 0.3330 1.0496 0.9678 0.069 Uiso 1 1 calc R . .
H5B H 0.2920 1.1006 0.9434 0.069 Uiso 1 1 calc R . .
H5C H 0.3434 1.1175 0.9297 0.069 Uiso 1 1 calc R . .
C6 C 0.2252(3) 0.7454(4) 0.8416(4) 0.0585(19) Uani 1 1 d . . .
H6A H 0.2380 0.7423 0.7992 0.088 Uiso 1 1 calc R . .
H6B H 0.1927 0.7583 0.8331 0.088 Uiso 1 1 calc R . .
H6C H 0.2280 0.7016 0.8642 0.088 Uiso 1 1 calc R . .
C7 C 0.2517(2) 0.7987(3) 0.8858(3) 0.0408(14) Uani 1 1 d . . .
C8 C 0.2449(2) 0.8205(3) 0.9518(3) 0.0456(16) Uani 1 1 d . . .
H8A H 0.2221 0.8040 0.9770 0.055 Uiso 1 1 calc R . .
C9 C 0.2764(2) 0.8683(3) 0.9716(3) 0.0382(14) Uani 1 1 d . . .
C10 C 0.2861(3) 0.9081(4) 1.0357(3) 0.0517(17) Uani 1 1 d . . .
H10A H 0.2636 0.8959 1.0657 0.078 Uiso 1 1 calc R . .
H10B H 0.2837 0.9564 1.0258 0.078 Uiso 1 1 calc R . .
H10C H 0.3172 0.8978 1.0571 0.078 Uiso 1 1 calc R . .
C11 C 0.4501(2) 0.8016(4) 0.7970(3) 0.0523(17) Uani 1 1 d . . .
H11A H 0.4244 0.7884 0.7636 0.079 Uiso 1 1 calc R . .
H11B H 0.4648 0.7610 0.8176 0.079 Uiso 1 1 calc R . .
H11C H 0.4725 0.8274 0.7754 0.079 Uiso 1 1 calc R . .
C12 C 0.4321(2) 0.8446(3) 0.8501(3) 0.0368(13) Uani 1 1 d . . .
C13 C 0.4572(2) 0.8753(3) 0.9076(3) 0.0415(14) Uani 1 1 d . . .
H13A H 0.4894 0.8727 0.9210 0.050 Uiso 1 1 calc R . .
C14 C 0.4249(2) 0.9099(3) 0.9398(3) 0.0364(13) Uani 1 1 d . . .
C15 C 0.4309(2) 0.9510(4) 1.0035(3) 0.0483(16) Uani 1 1 d . . .
H15A H 0.4010 0.9691 1.0119 0.073 Uiso 1 1 calc R . .
H15B H 0.4522 0.9884 0.9989 0.073 Uiso 1 1 calc R . .
H15C H 0.4433 0.9222 1.0408 0.073 Uiso 1 1 calc R . .
C16 C 0.33759(19) 0.9277(3) 0.9127(3) 0.0311(12) Uani 1 1 d . . .
H16A H 0.3419 0.9534 0.9556 0.037 Uiso 1 1 calc R . .
C17 C 0.1634(3) 0.8733(4) 0.6792(5) 0.065(2) Uani 1 1 d . . .
C18 C 0.4249(3) 0.9947(4) 0.7046(4) 0.0567(19) Uani 1 1 d . . .
C19 C 0.3659(3) 0.6013(4) 0.8164(5) 0.072(2) Uani 1 1 d . . .
C20 C 0.3065(3) 0.6933(4) 0.6544(4) 0.0583(19) Uani 1 1 d . . .
H20A H 0.2807 0.6874 0.6812 0.070 Uiso 1 1 calc R . .
H20B H 0.3310 0.6604 0.6697 0.070 Uiso 1 1 calc R . .
C21 C 0.2899(3) 0.6843(4) 0.5788(4) 0.072(2) Uani 1 1 d . . .
H21A H 0.2910 0.6364 0.5653 0.087 Uiso 1 1 calc R . .
H21B H 0.2581 0.7015 0.5671 0.087 Uiso 1 1 calc R . .
C22 C 0.3242(4) 0.7263(5) 0.5472(4) 0.080(3) Uani 1 1 d . . .
H22A H 0.3107 0.7423 0.5027 0.095 Uiso 1 1 calc R . .
H22B H 0.3520 0.6994 0.5420 0.095 Uiso 1 1 calc R . .
C23 C 0.3366(3) 0.7857(4) 0.5934(3) 0.0565(18) Uani 1 1 d . . .
H23A H 0.3698 0.7962 0.5959 0.068 Uiso 1 1 calc R . .
H23B H 0.3187 0.8261 0.5773 0.068 Uiso 1 1 calc R . .
O11 O 0.21403(18) 1.0039(3) 0.9390(3) 0.0659(14) Uani 1 1 d . . .
C24 C 0.1803(3) 0.9985(5) 0.9858(5) 0.083(3) Uani 1 1 d . . .
H24A H 0.1918 0.9669 1.0220 0.100 Uiso 1 1 calc R . .
H24B H 0.1763 1.0432 1.0062 0.100 Uiso 1 1 calc R . .
C25 C 0.1382(7) 0.9760(16) 0.9549(8) 0.246(14) Uani 1 1 d . . .
H25A H 0.1135 1.0081 0.9625 0.295 Uiso 1 1 calc R . .
H25B H 0.1307 0.9313 0.9726 0.295 Uiso 1 1 calc R . .
C26 C 0.1429(5) 0.9712(12) 0.8805(8) 0.193(9) Uani 1 1 d . . .
H26A H 0.1328 0.9263 0.8630 0.231 Uiso 1 1 calc R . .
H26B H 0.1238 1.0061 0.8553 0.231 Uiso 1 1 calc R . .
C27 C 0.1924(3) 0.9820(5) 0.8741(5) 0.075(2) Uani 1 1 d . . .
H27A H 0.2066 0.9396 0.8608 0.090 Uiso 1 1 calc R . .
H27B H 0.1959 1.0168 0.8401 0.090 Uiso 1 1 calc R . .
O12 O 0.4455(3) 0.1121(4) 0.9452(4) 0.105(2) Uani 1 1 d . . .
C28 C 0.4419(4) 0.1802(6) 0.9597(6) 0.098(3) Uani 1 1 d . . .
H28A H 0.4723 0.1970 0.9799 0.118 Uiso 1 1 calc R . .
H28B H 0.4200 0.1859 0.9928 0.118 Uiso 1 1 calc R . .
C29 C 0.4266(5) 0.2195(7) 0.9020(8) 0.141(6) Uani 1 1 d . . .
H29A H 0.4459 0.2602 0.9001 0.169 Uiso 1 1 calc R . .
H29B H 0.3942 0.2335 0.9021 0.169 Uiso 1 1 calc R . .
C30 C 0.4315(8) 0.1731(13) 0.8437(7) 0.231(13) Uani 1 1 d . . .
H30A H 0.4567 0.1887 0.8191 0.277 Uiso 1 1 calc R . .
H30B H 0.4026 0.1721 0.8126 0.277 Uiso 1 1 calc R . .
C31 C 0.4432(4) 0.0972(8) 0.8758(6) 0.117(4) Uani 1 1 d . . .
H31A H 0.4184 0.0645 0.8612 0.140 Uiso 1 1 calc R . .
H31B H 0.4728 0.0797 0.8642 0.140 Uiso 1 1 calc R . .
O13 O 0.3766(3) 0.8121(4) 0.0858(4) 0.106(2) Uani 1 1 d . . .
C32 C 0.3864(4) 0.7644(5) 0.0378(5) 0.086(3) Uani 1 1 d . . .
H32A H 0.3574 0.7438 0.0167 0.103 Uiso 1 1 calc R . .
H32B H 0.4014 0.7871 0.0026 0.103 Uiso 1 1 calc R . .
C33 C 0.4158(9) 0.7136(9) 0.0682(8) 0.220(12) Uani 1 1 d . . .
H33A H 0.4456 0.7134 0.0499 0.264 Uiso 1 1 calc R . .
H33B H 0.4014 0.6685 0.0614 0.264 Uiso 1 1 calc R . .
C34 C 0.4226(7) 0.7334(11) 0.1453(9) 0.180(8) Uani 1 1 d . . .
H34A H 0.4067 0.7007 0.1716 0.216 Uiso 1 1 calc R . .
H34B H 0.4557 0.7342 0.1629 0.216 Uiso 1 1 calc R . .
C35 C 0.4040(5) 0.7952(8) 0.1483(6) 0.112(4) Uani 1 1 d . . .
H35A H 0.4288 0.8289 0.1583 0.134 Uiso 1 1 calc R . .
H35B H 0.3843 0.7965 0.1848 0.134 Uiso 1 1 calc R . .

loop_
_atom_site_aniso_label
_atom_site_aniso_U_11
_atom_site_aniso_U_22
_atom_site_aniso_U_33
_atom_site_aniso_U_23
_atom_site_aniso_U_13
_atom_site_aniso_U_12
Y1 0.0367(3) 0.0355(3) 0.0235(3) -0.0033(2) 0.0088(2) -0.0047(2)
S1 0.0458(10) 0.0532(10) 0.0447(9) -0.0159(8) -0.0026(7) 0.0009(7)
S2 0.0467(9) 0.0663(11) 0.0275(8) -0.0004(7) 0.0139(7) -0.0180(8)
S3 0.0789(14) 0.0503(10) 0.0440(10) 0.0027(8) 0.0149(9) 0.0052(9)
O1 0.036(2) 0.059(3) 0.039(2) -0.013(2) 0.0011(19) -0.0015(19)
O2 0.063(3) 0.052(3) 0.086(4) -0.018(3) -0.001(3) -0.003(2)
O3 0.082(4) 0.086(4) 0.040(3) -0.009(3) 0.000(3) -0.005(3)
O4 0.048(2) 0.050(2) 0.025(2) -0.0041(18) 0.0135(18) -0.0134(19)
O5 0.053(3) 0.093(4) 0.050(3) -0.012(3) 0.027(2) -0.016(3)
O6 0.063(3) 0.085(4) 0.031(2) 0.011(2) 0.008(2) -0.020(3)
O7 0.059(3) 0.034(2) 0.038(2) 0.0000(18) 0.010(2) -0.0021(19)
O8 0.099(4) 0.078(4) 0.049(3) -0.001(3) -0.023(3) -0.012(3)
O9 0.095(5) 0.090(4) 0.084(4) 0.039(4) 0.052(4) 0.017(3)
O10 0.052(3) 0.039(2) 0.035(2) -0.0065(18) 0.0108(19) -0.0032(18)
F1 0.068(3) 0.123(5) 0.119(5) 0.007(4) 0.041(3) 0.021(3)
F2 0.072(3) 0.067(3) 0.164(6) -0.032(4) 0.012(3) 0.018(3)
F3 0.063(3) 0.118(5) 0.122(5) -0.008(4) -0.027(3) 0.022(3)
F4 0.099(4) 0.083(3) 0.047(2) 0.008(2) -0.014(2) -0.045(3)
F5 0.086(3) 0.073(3) 0.081(3) -0.024(3) 0.027(3) -0.032(3)
F6 0.065(3) 0.088(3) 0.066(3) 0.016(3) 0.008(2) -0.035(2)
F7 0.146(5) 0.055(3) 0.091(4) 0.002(3) -0.035(4) -0.025(3)
F8 0.143(5) 0.053(3) 0.106(4) 0.017(3) -0.018(4) 0.021(3)
F9 0.102(4) 0.098(4) 0.088(4) -0.017(3) 0.022(3) 0.042(3)
N1 0.038(3) 0.034(3) 0.034(3) -0.002(2) 0.010(2) -0.003(2)
N2 0.033(2) 0.037(3) 0.024(2) 0.0013(19) 0.0106(19) -0.0005(19)
N3 0.042(3) 0.040(3) 0.018(2) 0.0021(19) 0.0069(19) -0.004(2)
N4 0.041(3) 0.034(2) 0.023(2) -0.0012(19) 0.010(2) -0.0007(19)
N5 0.038(3) 0.041(3) 0.022(2) -0.004(2) 0.0153(19) -0.004(2)
N6 0.035(3) 0.038(3) 0.022(2) -0.0024(19) 0.0104(19) -0.0012(19)
C1 0.068(5) 0.052(4) 0.024(3) 0.010(3) 0.003(3) -0.004(3)
C2 0.042(3) 0.044(3) 0.027(3) 0.002(3) 0.009(2) -0.003(3)
C3 0.061(4) 0.037(3) 0.037(3) 0.008(3) 0.017(3) 0.003(3)
C4 0.035(3) 0.038(3) 0.036(3) -0.002(3) 0.012(2) -0.002(2)
C5 0.057(4) 0.039(3) 0.043(4) -0.009(3) 0.010(3) -0.003(3)
C6 0.055(4) 0.056(4) 0.066(5) 0.004(4) 0.014(4) -0.016(3)
C7 0.038(3) 0.040(3) 0.047(4) 0.014(3) 0.015(3) -0.006(3)
C8 0.045(4) 0.053(4) 0.044(4) 0.024(3) 0.025(3) 0.007(3)
C9 0.041(3) 0.045(3) 0.031(3) 0.015(3) 0.015(3) 0.006(3)
C10 0.060(4) 0.071(5) 0.029(3) 0.003(3) 0.024(3) 0.004(3)
C11 0.045(4) 0.073(5) 0.042(4) -0.008(3) 0.019(3) 0.011(3)
C12 0.034(3) 0.050(4) 0.029(3) 0.000(3) 0.014(2) 0.002(3)
C13 0.033(3) 0.056(4) 0.036(3) 0.010(3) 0.004(3) -0.002(3)
C14 0.038(3) 0.046(3) 0.026(3) 0.003(2) 0.005(2) 0.002(3)
C15 0.045(4) 0.063(4) 0.036(3) -0.012(3) -0.002(3) 0.004(3)
C16 0.034(3) 0.037(3) 0.024(3) 0.000(2) 0.008(2) -0.001(2)
C17 0.050(5) 0.058(5) 0.080(6) -0.012(4) -0.012(4) 0.002(4)
C18 0.059(5) 0.073(5) 0.038(4) 0.004(4) 0.008(3) -0.028(4)
C19 0.074(6) 0.064(5) 0.075(6) 0.006(5) -0.002(5) 0.007(4)
C20 0.084(6) 0.040(4) 0.051(4) -0.012(3) 0.007(4) -0.002(4)
C21 0.087(6) 0.059(5) 0.068(6) -0.027(4) 0.000(5) -0.005(4)
C22 0.105(7) 0.088(6) 0.049(5) -0.035(4) 0.021(5) -0.019(5)
C23 0.081(5) 0.061(4) 0.029(3) -0.007(3) 0.012(3) -0.010(4)
O11 0.061(3) 0.067(3) 0.070(4) 0.014(3) 0.006(3) -0.008(3)
C24 0.076(6) 0.093(7) 0.085(7) 0.009(6) 0.024(5) -0.002(5)
C25 0.136(14) 0.50(4) 0.108(12) -0.078(19) 0.040(11) -0.08(2)
C26 0.113(12) 0.34(3) 0.123(12) -0.043(15) 0.012(10) -0.089(14)
C27 0.079(6) 0.074(6) 0.069(6) 0.010(5) -0.002(5) 0.010(4)
O12 0.154(7) 0.084(5) 0.073(5) 0.000(4) -0.006(4) 0.035(4)
C28 0.101(8) 0.099(8) 0.090(8) -0.014(7) -0.009(6) 0.001(6)
C29 0.150(12) 0.113(10) 0.143(13) 0.037(10) -0.048(10) -0.006(9)
C30 0.26(2) 0.36(3) 0.057(8) 0.080(13) -0.037(11) -0.17(2)
C31 0.107(9) 0.173(13) 0.075(7) -0.021(8) 0.031(6) 0.015(8)
O13 0.120(6) 0.108(5) 0.087(5) -0.010(4) 0.010(5) 0.040(5)
C32 0.099(7) 0.076(6) 0.083(7) -0.005(5) 0.017(6) -0.001(5)
C33 0.39(3) 0.172(16) 0.109(12) 0.017(11) 0.062(15) 0.18(2)
C34 0.184(17) 0.210(18) 0.135(14) 0.018(13) -0.025(12) 0.099(15)
C35 0.098(8) 0.148(12) 0.087(8) -0.022(8) 0.001(7) 0.007(8)

loop_
_atom_type_symbol
_atom_type_description
_atom_type_scat_dispersion_real
_atom_type_scat_dispersion_imag
_atom_type_scat_source
C C 0.0033 0.0016 'International Tables Vol C Tables 4.2.6.8 and 6.1.1.4'
H H 0.0000 0.0000 'International Tables Vol C Tables 4.2.6.8 and 6.1.1.4'
N N 0.0061 0.0033 'International Tables Vol C Tables 4.2.6.8 and 6.1.1.4'
O O 0.0106 0.0060 'International Tables Vol C Tables 4.2.6.8 and 6.1.1.4'
F F 0.0171 0.0103 'International Tables Vol C Tables 4.2.6.8 and 6.1.1.4'
S S 0.1246 0.1234 'International Tables Vol C Tables 4.2.6.8 and 6.1.1.4'
Y Y -2.7962 3.5667 'International Tables Vol C Tables 4.2.6.8 and 6.1.1.4'

loop_
_geom_angle_atom_site_label_1
_geom_angle_atom_site_label_2
_geom_angle_atom_site_label_3
_geom_angle
_geom_angle_site_symmetry_1
_geom_angle_site_symmetry_3
_geom_angle_publ_flag
O4 Y1 O1 110.72(16) . . ?
O4 Y1 O7 124.47(16) . . ?
O1 Y1 O7 109.53(16) . . ?
O4 Y1 O10 76.31(14) . . ?
O1 Y1 O10 79.64(15) . . ?
O7 Y1 O10 75.07(15) . . ?
O4 Y1 N5 80.73(15) . . ?
O1 Y1 N5 152.01(16) . . ?
O7 Y1 N5 81.28(16) . . ?
O10 Y1 N5 128.34(15) . . ?
O4 Y1 N1 143.74(14) . . ?
O1 Y1 N1 81.60(16) . . ?
O7 Y1 N1 78.40(15) . . ?
O10 Y1 N1 139.91(15) . . ?
N5 Y1 N1 75.31(15) . . ?
O4 Y1 N3 77.09(15) . . ?
O1 Y1 N3 83.31(15) . . ?
O7 Y1 N3 144.26(15) . . ?
O10 Y1 N3 140.66(14) . . ?
N5 Y1 N3 74.29(16) . . ?
N1 Y1 N3 70.50(14) . . ?
O3 S1 O2 118.6(4) . . ?
O3 S1 O1 113.1(3) . . ?
O2 S1 O1 112.2(3) . . ?
O3 S1 C17 105.2(4) . . ?
O2 S1 C17 105.4(4) . . ?
O1 S1 C17 99.9(3) . . ?
O6 S2 O5 118.4(3) . . ?
O6 S2 O4 112.6(3) . . ?
O5 S2 O4 112.4(3) . . ?
O6 S2 C18 105.8(4) . . ?
O5 S2 C18 104.5(4) . . ?
O4 S2 C18 100.9(3) . . ?
O9 S3 O8 116.9(4) . . ?
O9 S3 O7 113.6(3) . . ?
O8 S3 O7 113.9(3) . . ?
O9 S3 C19 104.1(4) . . ?
O8 S3 C19 104.9(4) . . ?
O7 S3 C19 101.0(4) . . ?
S1 O1 Y1 146.3(3) . . ?
S2 O4 Y1 173.3(3) . . ?
S3 O7 Y1 147.8(3) . . ?
C23 O10 C20 108.7(5) . . ?
C23 O10 Y1 128.2(4) . . ?
C20 O10 Y1 122.6(4) . . ?
C7 N1 N2 104.8(5) . . ?
C7 N1 Y1 132.7(4) . . ?
N2 N1 Y1 122.5(3) . . ?
C9 N2 N1 111.1(5) . . ?
C9 N2 C16 127.2(5) . . ?
N1 N2 C16 120.5(4) . . ?
C2 N3 N4 106.0(5) . . ?
C2 N3 Y1 132.7(4) . . ?
N4 N3 Y1 121.3(3) . . ?
N3 N4 C4 111.4(5) . . ?
N3 N4 C16 120.9(4) . . ?
C4 N4 C16 127.7(5) . . ?
C12 N5 N6 104.7(4) . . ?
C12 N5 Y1 130.3(4) . . ?
N6 N5 Y1 124.9(3) . . ?
C14 N6 N5 111.7(4) . . ?
C14 N6 C16 129.0(5) . . ?
N5 N6 C16 119.2(4) . . ?
N3 C2 C3 110.7(5) . . ?
N3 C2 C1 122.8(5) . . ?
C3 C2 C1 126.5(6) . . ?
C4 C3 C2 107.0(5) . . ?
N4 C4 C3 104.9(5) . . ?
N4 C4 C5 123.2(5) . . ?
C3 C4 C5 131.9(6) . . ?
N1 C7 C8 109.3(6) . . ?
N1 C7 C6 121.7(6) . . ?
C8 C7 C6 129.0(6) . . ?
C9 C8 C7 108.5(5) . . ?
C8 C9 N2 106.3(5) . . ?
C8 C9 C10 132.0(6) . . ?
N2 C9 C10 121.7(5) . . ?
N5 C12 C13 110.8(5) . . ?
N5 C12 C11 120.5(6) . . ?
C13 C12 C11 128.8(6) . . ?
C14 C13 C12 106.1(5) . . ?
N6 C14 C13 106.7(5) . . ?
N6 C14 C15 122.9(5) . . ?
C13 C14 C15 130.4(6) . . ?
N2 C16 N4 111.4(4) . . ?
N2 C16 N6 112.5(4) . . ?
N4 C16 N6 111.7(4) . . ?
F2 C17 F1 107.5(8) . . ?
F2 C17 F3 107.9(7) . . ?
F1 C17 F3 106.7(7) . . ?
F2 C17 S1 112.7(6) . . ?
F1 C17 S1 111.7(6) . . ?
F3 C17 S1 110.0(6) . . ?
F4 C18 F6 108.8(6) . . ?
F4 C18 F5 108.4(6) . . ?
F6 C18 F5 107.4(6) . . ?
F4 C18 S2 111.5(6) . . ?
F6 C18 S2 110.0(5) . . ?
F5 C18 S2 110.7(5) . . ?
F7 C19 F9 106.7(8) . . ?
F7 C19 F8 110.7(7) . . ?
F9 C19 F8 108.4(7) . . ?
F7 C19 S3 112.1(6) . . ?
F9 C19 S3 110.4(6) . . ?
F8 C19 S3 108.5(6) . . ?
O10 C20 C21 104.1(6) . . ?
C22 C21 C20 102.0(7) . . ?
C21 C22 C23 106.7(6) . . ?
O10 C23 C22 105.6(6) . . ?
C27 O11 C24 108.1(7) . . ?
C25 C24 O11 111.6(10) . . ?
C24 C25 C26 106.2(13) . . ?
C27 C26 C25 106.6(12) . . ?
O11 C27 C26 106.5(9) . . ?
C28 O12 C31 114.4(10) . . ?
O12 C28 C29 112.5(10) . . ?
C28 C29 C30 104.7(13) . . ?
C29 C30 C31 106.3(9) . . ?
O12 C31 C30 100.3(11) . . ?
C32 O13 C35 107.9(8) . . ?
C33 C32 O13 110.1(10) . . ?
C32 C33 C34 104.1(11) . . ?
C35 C34 C33 105.5(12) . . ?
C34 C35 O13 110.7(12) . . ?

loop_
_geom_bond_atom_site_label_1
_geom_bond_atom_site_label_2
_geom_bond_distance
_geom_bond_site_symmetry_2
_geom_bond_publ_flag
Y1 O4 2.225(4) . ?
Y1 O1 2.245(4) . ?
Y1 O7 2.258(4) . ?
Y1 O10 2.391(4) . ?
Y1 N5 2.399(5) . ?
Y1 N1 2.440(5) . ?
Y1 N3 2.508(5) . ?
S1 O3 1.403(6) . ?
S1 O2 1.433(5) . ?
S1 O1 1.467(4) . ?
S1 C17 1.806(9) . ?
S2 O6 1.413(5) . ?
S2 O5 1.419(5) . ?
S2 O4 1.471(4) . ?
S2 C18 1.823(7) . ?
S3 O9 1.415(6) . ?
S3 O8 1.424(6) . ?
S3 O7 1.492(4) . ?
S3 C19 1.787(9) . ?
O10 C23 1.460(8) . ?
O10 C20 1.474(8) . ?
F1 C17 1.319(10) . ?
F2 C17 1.279(9) . ?
F3 C17 1.339(9) . ?
F4 C18 1.304(8) . ?
F5 C18 1.336(9) . ?
F6 C18 1.319(8) . ?
F7 C19 1.326(10) . ?
F8 C19 1.343(10) . ?
F9 C19 1.334(11) . ?
N1 C7 1.336(7) . ?
N1 N2 1.381(6) . ?
N2 C9 1.372(7) . ?
N2 C16 1.427(7) . ?
N3 C2 1.299(7) . ?
N3 N4 1.363(6) . ?
N4 C4 1.367(7) . ?
N4 C16 1.436(7) . ?
N5 C12 1.330(7) . ?
N5 N6 1.377(6) . ?
N6 C14 1.346(7) . ?
N6 C16 1.446(7) . ?
C1 C2 1.486(8) . ?
C2 C3 1.395(9) . ?
C3 C4 1.367(8) . ?
C4 C5 1.478(8) . ?
C6 C7 1.501(9) . ?
C7 C8 1.410(9) . ?
C8 C9 1.320(9) . ?
C9 C10 1.483(9) . ?
C11 C12 1.486(8) . ?
C12 C13 1.402(9) . ?
C13 C14 1.367(8) . ?
C14 C15 1.485(8) . ?
C20 C21 1.523(11) . ?
C21 C22 1.479(12) . ?
C22 C23 1.487(10) . ?
O11 C27 1.421(10) . ?
O11 C24 1.425(10) . ?
C24 C25 1.358(18) . ?
C25 C26 1.499(19) . ?
C26 C27 1.456(16) . ?
O12 C28 1.359(12) . ?
O12 C31 1.400(12) . ?
C28 C29 1.398(15) . ?
C29 C30 1.49(2) . ?
C30 C31 1.62(2) . ?
O13 C32 1.380(11) . ?
O13 C35 1.420(13) . ?
C32 C33 1.386(17) . ?
C33 C34 1.56(2) . ?
C34 C35 1.317(18) . ?

loop_
_geom_torsion_atom_site_label_1
_geom_torsion_atom_site_label_2
_geom_torsion_atom_site_label_3
_geom_torsion_atom_site_label_4
_geom_torsion
_geom_torsion_site_symmetry_1
_geom_torsion_site_symmetry_2
_geom_torsion_site_symmetry_3
_geom_torsion_site_symmetry_4
_geom_torsion_publ_flag
O3 S1 O1 Y1 -56.1(6) . . . . ?
O2 S1 O1 Y1 81.4(6) . . . . ?
C17 S1 O1 Y1 -167.4(5) . . . . ?
O4 Y1 O1 S1 59.0(5) . . . . ?
O7 Y1 O1 S1 -81.9(5) . . . . ?
O10 Y1 O1 S1 -12.0(5) . . . . ?
N5 Y1 O1 S1 169.1(4) . . . . ?
N1 Y1 O1 S1 -156.4(5) . . . . ?
N3 Y1 O1 S1 132.4(5) . . . . ?
O6 S2 O4 Y1 80(3) . . . . ?
O5 S2 O4 Y1 -57(3) . . . . ?
C18 S2 O4 Y1 -168(2) . . . . ?
O1 Y1 O4 S2 -75(3) . . . . ?
O7 Y1 O4 S2 59(3) . . . . ?
O10 Y1 O4 S2 -1(2) . . . . ?
N5 Y1 O4 S2 132(3) . . . . ?
N1 Y1 O4 S2 -179(100) . . . . ?
N3 Y1 O4 S2 -152(3) . . . . ?
O9 S3 O7 Y1 80.9(6) . . . . ?
O8 S3 O7 Y1 -56.4(6) . . . . ?
C19 S3 O7 Y1 -168.3(5) . . . . ?
O4 Y1 O7 S3 108.5(5) . . . . ?
O1 Y1 O7 S3 -117.1(5) . . . . ?
O10 Y1 O7 S3 169.8(5) . . . . ?
N5 Y1 O7 S3 36.2(5) . . . . ?
N1 Y1 O7 S3 -40.5(5) . . . . ?
N3 Y1 O7 S3 -10.8(7) . . . . ?
O4 Y1 O10 C23 -19.8(5) . . . . ?
O1 Y1 O10 C23 94.7(5) . . . . ?
O7 Y1 O10 C23 -151.7(5) . . . . ?
N5 Y1 O10 C23 -85.9(6) . . . . ?
N1 Y1 O10 C23 158.1(5) . . . . ?
N3 Y1 O10 C23 28.9(6) . . . . ?
O4 Y1 O10 C20 169.4(5) . . . . ?
O1 Y1 O10 C20 -76.1(5) . . . . ?
O7 Y1 O10 C20 37.5(5) . . . . ?
N5 Y1 O10 C20 103.2(5) . . . . ?
N1 Y1 O10 C20 -12.7(6) . . . . ?
N3 Y1 O10 C20 -141.9(5) . . . . ?
O4 Y1 N1 C7 160.0(5) . . . . ?
O1 Y1 N1 C7 46.2(5) . . . . ?
O7 Y1 N1 C7 -65.8(5) . . . . ?
O10 Y1 N1 C7 -16.5(6) . . . . ?
N5 Y1 N1 C7 -149.7(6) . . . . ?
N3 Y1 N1 C7 132.1(6) . . . . ?
O4 Y1 N1 N2 -18.5(5) . . . . ?
O1 Y1 N1 N2 -132.3(4) . . . . ?
O7 Y1 N1 N2 115.7(4) . . . . ?
O10 Y1 N1 N2 165.0(3) . . . . ?
N5 Y1 N1 N2 31.8(4) . . . . ?
N3 Y1 N1 N2 -46.5(4) . . . . ?
C7 N1 N2 C9 -1.9(6) . . . . ?
Y1 N1 N2 C9 177.0(4) . . . . ?
C7 N1 N2 C16 -170.6(5) . . . . ?
Y1 N1 N2 C16 8.3(6) . . . . ?
O4 Y1 N3 C2 57.4(5) . . . . ?
O1 Y1 N3 C2 -55.7(5) . . . . ?
O7 Y1 N3 C2 -170.1(5) . . . . ?
O10 Y1 N3 C2 8.9(6) . . . . ?
N5 Y1 N3 C2 141.2(5) . . . . ?
N1 Y1 N3 C2 -139.1(5) . . . . ?
O4 Y1 N3 N4 -118.6(4) . . . . ?
O1 Y1 N3 N4 128.4(4) . . . . ?
O7 Y1 N3 N4 13.9(5) . . . . ?
O10 Y1 N3 N4 -167.0(3) . . . . ?
N5 Y1 N3 N4 -34.7(4) . . . . ?
N1 Y1 N3 N4 44.9(4) . . . . ?
C2 N3 N4 C4 0.1(6) . . . . ?
Y1 N3 N4 C4 177.0(3) . . . . ?
C2 N3 N4 C16 178.0(5) . . . . ?
Y1 N3 N4 C16 -5.1(6) . . . . ?
O4 Y1 N5 C12 -59.7(5) . . . . ?
O1 Y1 N5 C12 -176.9(4) . . . . ?
O7 Y1 N5 C12 67.5(5) . . . . ?
O10 Y1 N5 C12 4.5(6) . . . . ?
N1 Y1 N5 C12 147.7(5) . . . . ?
N3 Y1 N5 C12 -138.8(5) . . . . ?
O4 Y1 N5 N6 116.2(4) . . . . ?
O1 Y1 N5 N6 -1.0(6) . . . . ?
O7 Y1 N5 N6 -116.6(4) . . . . ?
O10 Y1 N5 N6 -179.6(3) . . . . ?
N1 Y1 N5 N6 -36.4(4) . . . . ?
N3 Y1 N5 N6 37.1(4) . . . . ?
C12 N5 N6 C14 1.2(6) . . . . ?
Y1 N5 N6 C14 -175.6(4) . . . . ?
C12 N5 N6 C16 177.4(5) . . . . ?
Y1 N5 N6 C16 0.6(6) . . . . ?
N4 N3 C2 C3 0.2(6) . . . . ?
Y1 N3 C2 C3 -176.2(4) . . . . ?
N4 N3 C2 C1 178.6(5) . . . . ?
Y1 N3 C2 C1 2.2(9) . . . . ?
N3 C2 C3 C4 -0.4(7) . . . . ?
C1 C2 C3 C4 -178.8(6) . . . . ?
N3 N4 C4 C3 -0.4(6) . . . . ?
C16 N4 C4 C3 -178.1(5) . . . . ?
N3 N4 C4 C5 178.7(5) . . . . ?
C16 N4 C4 C5 1.1(9) . . . . ?
C2 C3 C4 N4 0.5(7) . . . . ?
C2 C3 C4 C5 -178.6(6) . . . . ?
N2 N1 C7 C8 1.0(6) . . . . ?
Y1 N1 C7 C8 -177.8(4) . . . . ?
N2 N1 C7 C6 -178.5(6) . . . . ?
Y1 N1 C7 C6 2.8(9) . . . . ?
N1 C7 C8 C9 0.3(7) . . . . ?
C6 C7 C8 C9 179.7(6) . . . . ?
C7 C8 C9 N2 -1.4(7) . . . . ?
C7 C8 C9 C10 -179.0(6) . . . . ?
N1 N2 C9 C8 2.1(6) . . . . ?
C16 N2 C9 C8 169.9(5) . . . . ?
N1 N2 C9 C10 180.0(5) . . . . ?
C16 N2 C9 C10 -12.3(9) . . . . ?
N6 N5 C12 C13 -1.2(6) . . . . ?
Y1 N5 C12 C13 175.4(4) . . . . ?
N6 N5 C12 C11 -179.9(5) . . . . ?
Y1 N5 C12 C11 -3.4(8) . . . . ?
N5 C12 C13 C14 0.7(7) . . . . ?
C11 C12 C13 C14 179.4(6) . . . . ?
N5 N6 C14 C13 -0.8(6) . . . . ?
C16 N6 C14 C13 -176.5(5) . . . . ?
N5 N6 C14 C15 -179.9(5) . . . . ?
C16 N6 C14 C15 4.4(9) . . . . ?
C12 C13 C14 N6 0.1(7) . . . . ?
C12 C13 C14 C15 179.1(6) . . . . ?
C9 N2 C16 N4 -107.3(6) . . . . ?
N1 N2 C16 N4 59.4(6) . . . . ?
C9 N2 C16 N6 126.4(5) . . . . ?
N1 N2 C16 N6 -66.9(6) . . . . ?
N3 N4 C16 N2 -60.5(6) . . . . ?
C4 N4 C16 N2 117.0(6) . . . . ?
N3 N4 C16 N6 66.3(6) . . . . ?
C4 N4 C16 N6 -116.3(6) . . . . ?
C14 N6 C16 N2 -122.8(6) . . . . ?
N5 N6 C16 N2 61.7(6) . . . . ?
C14 N6 C16 N4 111.0(6) . . . . ?
N5 N6 C16 N4 -64.4(6) . . . . ?
O3 S1 C17 F2 -63.2(7) . . . . ?
O2 S1 C17 F2 170.7(7) . . . . ?
O1 S1 C17 F2 54.2(7) . . . . ?
O3 S1 C17 F1 175.6(6) . . . . ?
O2 S1 C17 F1 49.5(7) . . . . ?
O1 S1 C17 F1 -67.0(6) . . . . ?
O3 S1 C17 F3 57.2(7) . . . . ?
O2 S1 C17 F3 -68.8(7) . . . . ?
O1 S1 C17 F3 174.6(6) . . . . ?
O6 S2 C18 F4 173.8(5) . . . . ?
O5 S2 C18 F4 -60.5(6) . . . . ?
O4 S2 C18 F4 56.3(6) . . . . ?
O6 S2 C18 F6 -65.4(6) . . . . ?
O5 S2 C18 F6 60.3(6) . . . . ?
O4 S2 C18 F6 177.1(5) . . . . ?
O6 S2 C18 F5 53.0(5) . . . . ?
O5 S2 C18 F5 178.7(5) . . . . ?
O4 S2 C18 F5 -64.5(5) . . . . ?
O9 S3 C19 F7 58.4(8) . . . . ?
O8 S3 C19 F7 -178.3(6) . . . . ?
O7 S3 C19 F7 -59.6(7) . . . . ?
O9 S3 C19 F9 177.3(6) . . . . ?
O8 S3 C19 F9 -59.4(7) . . . . ?
O7 S3 C19 F9 59.3(6) . . . . ?
O9 S3 C19 F8 -64.1(7) . . . . ?
O8 S3 C19 F8 59.2(7) . . . . ?
O7 S3 C19 F8 177.9(6) . . . . ?
C23 O10 C20 C21 -22.1(8) . . . . ?
Y1 O10 C20 C21 150.3(5) . . . . ?
O10 C20 C21 C22 34.1(8) . . . . ?
C20 C21 C22 C23 -34.2(10) . . . . ?
C20 O10 C23 C22 1.1(8) . . . . ?
Y1 O10 C23 C22 -170.8(5) . . . . ?
C21 C22 C23 O10 21.3(10) . . . . ?
C27 O11 C24 C25 -1.3(17) . . . . ?
O11 C24 C25 C26 -5(3) . . . . ?
C24 C25 C26 C27 9(3) . . . . ?
C24 O11 C27 C26 6.9(13) . . . . ?
C25 C26 C27 O11 -10(2) . . . . ?
C31 O12 C28 C29 12.9(16) . . . . ?
O12 C28 C29 C30 -13.7(17) . . . . ?
C28 C29 C30 C31 9.6(18) . . . . ?
C28 O12 C31 C30 -5.5(14) . . . . ?
C29 C30 C31 O12 -2.8(16) . . . . ?
C35 O13 C32 C33 5.5(17) . . . . ?
O13 C32 C33 C34 2(2) . . . . ?
C32 C33 C34 C35 -10(2) . . . . ?
C33 C34 C35 O13 13(2) . . . . ?
C32 O13 C35 C34 -12.4(18) . . . . ?
